data_4118832
loop_
_publ_author_name
'Masaki Horie'
'Yuji Suzaki'
'Daisuke Hashizume'
'Tomoko Abe'
'Tiendi Wu'
'Takafumi Sassa'
'Takuya Hosokai'
'Kohtaro Osakada'

_publ_section_title
;
 Thermally-Induced Phase Transition of Pseudorotaxane Crystals: Changes in
 Conformation and Interaction of the Molecules and Optical Properties of
 the Crystals
;
_journal_name_full 'Journal of the American Chemical Society'
_journal_page_first 17932
_journal_page_last 17944
_journal_paper_doi 10.1021/ja304406c
_journal_volume 134
_journal_year 2012
_chemical_formula_moiety 'C19 H22 Fe N, C24 H32 O8, P F6'
_chemical_formula_sum 'C43 H54 F6 Fe N O8 P'
_chemical_formula_weight 913.69
_chemical_name_systematic
; 
 ? 
;
_space_group_IT_number 2
_symmetry_cell_setting triclinic
_symmetry_space_group_name_Hall '-P 1'
_symmetry_space_group_name_H-M 'P -1'
_atom_sites_solution_hydrogens geom
_atom_sites_solution_primary direct
_atom_sites_solution_secondary difmap
_audit_creation_method SHELXL-97
_cell_angle_alpha 87.286(5)
_cell_angle_beta 79.613(5)
_cell_angle_gamma 88.849(6)
_cell_formula_units_Z 2
_cell_length_a 10.3377(11)
_cell_length_b 11.1725(12)
_cell_length_c 19.4295(19)
_cell_measurement_reflns_used 5720
_cell_measurement_temperature 303.2(1)
_cell_measurement_theta_max 28.3128
_cell_measurement_theta_min 1.8248
_cell_volume 2204.7(4)
_computing_cell_refinement 'CrystalClear (Rigaku/MSC Inc., 2005)'
_computing_data_collection 'CrystalClear (Rigaku/MSC Inc., 2005)'
_computing_data_reduction 'CrystalClear (Rigaku/MSC Inc., 2005)'
_computing_molecular_graphics ORTEP-3
_computing_publication_material SHELXL-97
_computing_structure_refinement 'SHELXL-97 (Sheldrick, 1997)'
_computing_structure_solution SIR-92
_diffrn_ambient_temperature 303.2(1)
_diffrn_detector_area_resol_mean 28.5714
_diffrn_measured_fraction_theta_full 0.981
_diffrn_measured_fraction_theta_max 0.981
_diffrn_measurement_details
;
scan:
        Number of images: 60
                   Slice: -50.0000 - -20.0000
             Image width: 0.5000
                Exp time: 2.0000
           Rotation axis: Omega
                   Omega: 0.0000
                     Chi: 0.0000
                     Phi: 0.0000
                     XTD: 40.0520
                  2theta: 10.0261
scan:
        Number of images: 330
                   Slice: -80.0000 - 85.0000
             Image width: 0.5000
                Exp time: 2.0000
           Rotation axis: Omega
                   Omega: 0.0000
                     Chi: 40.0000
                     Phi: 45.0000
                     XTD: 40.0520
                  2theta: 10.0261
scan:
        Number of images: 168
                   Slice: -80.0000 - 4.0000
             Image width: 0.5000
                Exp time: 2.0000
           Rotation axis: Omega
                   Omega: 0.0000
                     Chi: 50.0000
                     Phi: 180.0000
                     XTD: 40.0520
                  2theta: 10.0261

;
_diffrn_measurement_device
;
Saturn70 (4x4 bin mode)
;
_diffrn_measurement_device_details
;
AFC8: Eulerian 3-circle
;
_diffrn_measurement_method \w-scan
_diffrn_orient_matrix_type d*Trek
_diffrn_orient_matrix_UB_11 0.0195
_diffrn_orient_matrix_UB_12 -0.0346
_diffrn_orient_matrix_UB_13 -0.0900
_diffrn_orient_matrix_UB_21 -0.0862
_diffrn_orient_matrix_UB_22 0.0114
_diffrn_orient_matrix_UB_23 -0.0219
_diffrn_orient_matrix_UB_31 0.0109
_diffrn_orient_matrix_UB_32 0.0508
_diffrn_orient_matrix_UB_33 -0.0069
_diffrn_radiation_detector CCD
_diffrn_radiation_monochromator confocal
_diffrn_radiation_source 'fine-focus rotating anode'
_diffrn_radiation_type MoK\a
_diffrn_radiation_wavelength 0.71073
_diffrn_reflns_av_R_equivalents 0.0296
_diffrn_reflns_av_sigmaI/netI 0.0531
_diffrn_reflns_limit_h_max 12
_diffrn_reflns_limit_h_min -12
_diffrn_reflns_limit_k_max 13
_diffrn_reflns_limit_k_min -13
_diffrn_reflns_limit_l_max 23
_diffrn_reflns_limit_l_min -16
_diffrn_reflns_number 14867
_diffrn_reflns_theta_full 25.03
_diffrn_reflns_theta_max 25.03
_diffrn_reflns_theta_min 1.82
_exptl_absorpt_coefficient_mu 0.455
_exptl_absorpt_correction_T_max 0.9719
_exptl_absorpt_correction_T_min 0.9166
_exptl_absorpt_correction_type numerical
_exptl_absorpt_process_details 'CrystalClear (Rigaku/MSC Inc., 2005)'
_exptl_crystal_colour yellow
_exptl_crystal_density_diffrn 1.376
_exptl_crystal_description plate
_exptl_crystal_F_000 956
_exptl_crystal_size_max 0.24
_exptl_crystal_size_mid 0.19
_exptl_crystal_size_min 0.09
_refine_diff_density_max 0.392
_refine_diff_density_min -0.353
_refine_diff_density_rms 0.049
_refine_ls_extinction_method none
_refine_ls_goodness_of_fit_ref 1.063
_refine_ls_hydrogen_treatment constr
_refine_ls_matrix_type full
_refine_ls_number_parameters 584
_refine_ls_number_reflns 7640
_refine_ls_number_restraints 15
_refine_ls_restrained_S_all 1.122
_refine_ls_R_factor_all 0.0819
_refine_ls_R_factor_gt 0.0541
_refine_ls_shift/su_max 0.000
_refine_ls_shift/su_mean 0.000
_refine_ls_structure_factor_coef Fsqd
_refine_ls_weighting_details 'calc w=1/[\s^2^(Fo^2^)+(0.0853P)^2^] where P=(Fo^2^+2Fc^2^)/3'
_refine_ls_weighting_scheme calc
_refine_ls_wR_factor_gt 0.1383
_refine_ls_wR_factor_ref 0.1605
_reflns_number_gt 4842
_reflns_number_total 7640
_reflns_threshold_expression I>2\s(I)
_cod_data_source_file ja304406c_si_002.cif
_cod_data_source_block 30deg
_cod_database_code 4118832

loop_
_symmetry_equiv_pos_as_xyz
'x, y, z'
'-x, -y, -z'

loop_
_atom_site_label
_atom_site_type_symbol
_atom_site_fract_x
_atom_site_fract_y
_atom_site_fract_z
_atom_site_U_iso_or_equiv
_atom_site_adp_type
_atom_site_occupancy
_atom_site_symmetry_multiplicity
_atom_site_calc_flag
_atom_site_refinement_flags
_atom_site_disorder_assembly
_atom_site_disorder_group
Fe1 Fe 0.31793(5) 0.36586(4) 0.43095(2) 0.0558(2) Uani 1 1 d . . .
N1 N 0.4077(3) 0.2656(2) 0.21275(12) 0.0486(6) Uani 1 1 d . . .
H1NA H 0.4375 0.3359 0.1919 0.058 Uiso 1 1 calc R . .
H1NB H 0.3214 0.2614 0.2113 0.058 Uiso 1 1 calc R . .
C1 C 0.4267(3) 0.2603(3) 0.28715(15) 0.0486(7) Uani 1 1 d . . .
H1A H 0.5200 0.2530 0.2883 0.058 Uiso 1 1 calc R . .
H1B H 0.3843 0.1892 0.3109 0.058 Uiso 1 1 calc R . .
C2 C 0.4798(3) 0.1647(3) 0.17393(16) 0.0544(8) Uani 1 1 d . . .
H2A H 0.4613 0.0905 0.2017 0.065 Uiso 1 1 calc R . .
H2B H 0.5736 0.1783 0.1674 0.065 Uiso 1 1 calc R . .
C3 C 0.4412(3) 0.1524(3) 0.10388(16) 0.0509(8) Uani 1 1 d . . .
C4 C 0.3647(3) 0.0587(3) 0.09261(19) 0.0595(9) Uani 1 1 d . . .
H4 H 0.3363 0.0027 0.1289 0.071 Uiso 1 1 calc R . .
C5 C 0.3295(4) 0.0467(3) 0.0278(2) 0.0662(10) Uani 1 1 d . . .
H5 H 0.2788 -0.0181 0.0209 0.079 Uiso 1 1 calc R . .
C6 C 0.3681(4) 0.1288(4) -0.02656(19) 0.0651(10) Uani 1 1 d . . .
C7 C 0.4439(4) 0.2234(3) -0.01503(19) 0.0709(10) Uani 1 1 d . . .
H7 H 0.4711 0.2802 -0.0510 0.085 Uiso 1 1 calc R . .
C8 C 0.4796(4) 0.2344(3) 0.04887(18) 0.0654(10) Uani 1 1 d . . .
H8 H 0.5311 0.2987 0.0554 0.079 Uiso 1 1 calc R . .
C9 C 0.3280(4) 0.1154(4) -0.0964(2) 0.0932(14) Uani 1 1 d . . .
H9A H 0.2881 0.0387 -0.0971 0.140 Uiso 1 1 calc R . .
H9B H 0.4041 0.1213 -0.1328 0.140 Uiso 1 1 calc R . .
H9C H 0.2660 0.1776 -0.1040 0.140 Uiso 1 1 calc R . .
C10 C 0.3723(3) 0.3680(3) 0.32576(16) 0.0473(7) Uani 1 1 d . . .
C11 C 0.2367(3) 0.4006(3) 0.34403(17) 0.0578(9) Uani 1 1 d . . .
H11 H 0.1662 0.3611 0.3320 0.069 Uiso 1 1 calc R . .
C12 C 0.2290(4) 0.5040(3) 0.38377(19) 0.0710(11) Uani 1 1 d . . .
H12 H 0.1522 0.5444 0.4026 0.085 Uiso 1 1 calc R . .
C13 C 0.3562(4) 0.5353(3) 0.38994(19) 0.0721(11) Uani 1 1 d . . .
H13 H 0.3784 0.6001 0.4136 0.086 Uiso 1 1 calc R . .
C14 C 0.4458(4) 0.4521(3) 0.35409(17) 0.0587(9) Uani 1 1 d . . .
H14 H 0.5369 0.4527 0.3499 0.070 Uiso 1 1 calc R . .
C15 C 0.3638(5) 0.1990(4) 0.4648(2) 0.0830(13) Uani 1 1 d . . .
H15 H 0.4024 0.1384 0.4365 0.100 Uiso 1 1 calc R . .
C16 C 0.2277(5) 0.2210(4) 0.4848(2) 0.0887(13) Uani 1 1 d . . .
H16 H 0.1605 0.1773 0.4723 0.106 Uiso 1 1 calc R . .
C17 C 0.2119(5) 0.3212(5) 0.5271(2) 0.0890(14) Uani 1 1 d . . .
H17 H 0.1324 0.3560 0.5471 0.107 Uiso 1 1 calc R . .
C18 C 0.3365(5) 0.3587(4) 0.5337(2) 0.0886(13) Uani 1 1 d . . .
H18 H 0.3545 0.4225 0.5594 0.106 Uiso 1 1 calc R . .
C19 C 0.4302(5) 0.2838(4) 0.4950(2) 0.0860(13) Uani 1 1 d . . .
H19 H 0.5210 0.2897 0.4904 0.103 Uiso 1 1 calc R . .
O1 O 0.1082(2) 0.18155(19) 0.20266(14) 0.0623(6) Uani 1 1 d . A .
O2 O 0.2247(2) 0.0414(2) 0.30777(17) 0.0872(9) Uani 1 1 d D . .
C27A C 0.2435(3) -0.0817(3) 0.3239(3) 0.0884(13) Uani 0.590(4) 1 d PD A 1
H27A H 0.1922 -0.1283 0.2979 0.106 Uiso 0.590(4) 1 calc PR A 1
H27B H 0.2107 -0.0980 0.3734 0.106 Uiso 0.590(4) 1 calc PR A 1
O3A O 0.4572(4) -0.0477(4) 0.3450(3) 0.0703(12) Uani 0.590(4) 1 d PD A 1
C28A C 0.3835(4) -0.1214(7) 0.3074(4) 0.067(2) Uani 0.590(4) 1 d PD A 1
H28A H 0.3920 -0.2051 0.3218 0.081 Uiso 0.590(4) 1 calc PR A 1
H28B H 0.4161 -0.1122 0.2574 0.081 Uiso 0.590(4) 1 calc PR A 1
C29A C 0.5904(5) -0.0939(6) 0.3255(4) 0.0980(17) Uani 0.590(4) 1 d PD A 1
H29A H 0.6261 -0.0742 0.2767 0.118 Uiso 0.590(4) 1 calc PR A 1
H29B H 0.5944 -0.1800 0.3340 0.118 Uiso 0.590(4) 1 calc PR A 1
C30A C 0.6608(3) -0.0297(3) 0.3732(2) 0.0882(14) Uani 0.590(4) 1 d PD A 1
H30A H 0.6075 -0.0290 0.4197 0.106 Uiso 0.590(4) 1 calc PR A 1
H30B H 0.7432 -0.0705 0.3766 0.106 Uiso 0.590(4) 1 calc PR A 1
C27B C 0.2435(3) -0.0817(3) 0.3239(3) 0.0884(13) Uani 0.410(4) 1 d PD A 2
H27C H 0.2303 -0.1266 0.2843 0.106 Uiso 0.410(4) 1 calc PR A 2
H27D H 0.1762 -0.1061 0.3634 0.106 Uiso 0.410(4) 1 calc PR A 2
O3B O 0.4854(5) -0.0563(6) 0.2984(4) 0.0703(12) Uani 0.410(4) 1 d PD A 2
C28B C 0.3744(4) -0.1160(11) 0.3413(5) 0.067(2) Uani 0.410(4) 1 d PD A 2
H28C H 0.3738 -0.0991 0.3898 0.081 Uiso 0.410(4) 1 calc PR A 2
H28D H 0.3868 -0.2018 0.3369 0.081 Uiso 0.410(4) 1 calc PR A 2
C29B C 0.6061(9) -0.0978(8) 0.3206(6) 0.0980(17) Uani 0.410(4) 1 d PD A 2
H29C H 0.6736 -0.1012 0.2790 0.118 Uiso 0.410(4) 1 calc PR A 2
H29D H 0.5920 -0.1794 0.3394 0.118 Uiso 0.410(4) 1 calc PR A 2
C30B C 0.6608(3) -0.0297(3) 0.3732(2) 0.0882(14) Uani 0.410(4) 1 d PD A 2
H30C H 0.5985 -0.0294 0.4170 0.106 Uiso 0.410(4) 1 calc PR A 2
H30D H 0.7418 -0.0674 0.3821 0.106 Uiso 0.410(4) 1 calc PR A 2
O4 O 0.6856(2) 0.0913(2) 0.34573(15) 0.0773(8) Uani 1 1 d D . .
O5 O 0.7638(2) 0.28785(19) 0.28032(13) 0.0610(6) Uani 1 1 d . A .
O6 O 0.6457(2) 0.42093(19) 0.17421(13) 0.0641(6) Uani 1 1 d . . .
O7 O 0.4169(2) 0.51898(19) 0.14540(13) 0.0607(6) Uani 1 1 d . . .
O8 O 0.1898(2) 0.3780(2) 0.13580(13) 0.0657(7) Uani 1 1 d . . .
C20 C 0.0884(4) 0.3321(5) 0.0363(2) 0.0858(13) Uani 1 1 d . . .
H20 H 0.1180 0.4030 0.0120 0.103 Uiso 1 1 calc R . .
C21 C 0.0140(5) 0.2523(6) 0.0063(3) 0.1048(17) Uani 1 1 d . . .
H21 H -0.0059 0.2690 -0.0380 0.126 Uiso 1 1 calc R . .
C22 C -0.0287(5) 0.1497(5) 0.0434(3) 0.1018(16) Uani 1 1 d . . .
H22 H -0.0784 0.0966 0.0238 0.122 Uiso 1 1 calc R . .
C23 C -0.0009(4) 0.1226(4) 0.1080(3) 0.0861(13) Uani 1 1 d . . .
H23 H -0.0320 0.0519 0.1320 0.103 Uiso 1 1 calc R . .
C24 C 0.0733(3) 0.1994(3) 0.1385(2) 0.0638(10) Uani 1 1 d . . .
C25 C 0.0463(3) 0.0810(3) 0.2452(2) 0.0669(10) Uani 1 1 d . . .
H25A H 0.0701 0.0069 0.2217 0.080 Uiso 1 1 calc R A .
H25B H -0.0486 0.0904 0.2524 0.080 Uiso 1 1 calc R . .
C26 C 0.0913(3) 0.0770(3) 0.3134(2) 0.0723(11) Uani 1 1 d . A .
H26A H 0.0796 0.1557 0.3328 0.087 Uiso 1 1 calc R . .
H26B H 0.0372 0.0214 0.3456 0.087 Uiso 1 1 calc R . .
C31 C 0.7507(3) 0.1647(3) 0.3817(2) 0.0634(10) Uani 1 1 d . A .
C32 C 0.7775(4) 0.1420(5) 0.4484(2) 0.0843(13) Uani 1 1 d . . .
H32 H 0.7502 0.0708 0.4729 0.101 Uiso 1 1 calc R A .
C33 C 0.8447(5) 0.2249(6) 0.4785(2) 0.0986(15) Uani 1 1 d . A .
H33 H 0.8630 0.2092 0.5232 0.118 Uiso 1 1 calc R . .
C34 C 0.8842(4) 0.3294(4) 0.4430(2) 0.0866(12) Uani 1 1 d . . .
H34 H 0.9289 0.3850 0.4638 0.104 Uiso 1 1 calc R A .
C35 C 0.8590(4) 0.3538(4) 0.3771(2) 0.0687(10) Uani 1 1 d . A .
H35 H 0.8869 0.4255 0.3533 0.082 Uiso 1 1 calc R . .
C36 C 0.7927(3) 0.2726(3) 0.34596(19) 0.0555(9) Uani 1 1 d . . .
C37 C 0.8256(3) 0.3851(3) 0.23675(18) 0.0585(9) Uani 1 1 d . . .
H37A H 0.9205 0.3759 0.2298 0.070 Uiso 1 1 calc R A .
H37B H 0.8015 0.4607 0.2585 0.070 Uiso 1 1 calc R . .
C38 C 0.7797(3) 0.3830(3) 0.16855(19) 0.0636(9) Uani 1 1 d . A .
H38A H 0.8345 0.4351 0.1344 0.076 Uiso 1 1 calc R . .
H38B H 0.7891 0.3022 0.1519 0.076 Uiso 1 1 calc R . .
C39 C 0.6331(3) 0.5477(3) 0.1629(2) 0.0686(10) Uani 1 1 d . . .
H39A H 0.6632 0.5698 0.1138 0.082 Uiso 1 1 calc R . .
H39B H 0.6867 0.5888 0.1902 0.082 Uiso 1 1 calc R . .
C40 C 0.4931(4) 0.5832(3) 0.18400(19) 0.0646(9) Uani 1 1 d . . .
H40A H 0.4645 0.5655 0.2337 0.078 Uiso 1 1 calc R . .
H40B H 0.4824 0.6686 0.1749 0.078 Uiso 1 1 calc R . .
C41 C 0.2844(3) 0.5620(3) 0.1532(2) 0.0747(12) Uani 1 1 d . . .
H41A H 0.2832 0.6473 0.1412 0.090 Uiso 1 1 calc R . .
H41B H 0.2403 0.5492 0.2013 0.090 Uiso 1 1 calc R . .
C42 C 0.2160(4) 0.4963(4) 0.1060(2) 0.0775(12) Uani 1 1 d . . .
H42A H 0.1343 0.5371 0.1010 0.093 Uiso 1 1 calc R . .
H42B H 0.2708 0.4927 0.0600 0.093 Uiso 1 1 calc R . .
C43 C 0.1180(3) 0.3052(4) 0.1024(2) 0.0645(10) Uani 1 1 d . . .
P1 P 0.94600(9) 0.72821(8) 0.24573(5) 0.0647(3) Uani 1 1 d . . .
F1 F 0.8060(2) 0.6803(2) 0.28197(14) 0.1019(8) Uani 1 1 d . . .
F2 F 1.0859(2) 0.7749(2) 0.20976(16) 0.1102(9) Uani 1 1 d . . .
F3 F 0.8799(3) 0.8351(3) 0.20886(19) 0.1376(12) Uani 1 1 d . . .
F4 F 0.9452(3) 0.8122(3) 0.30812(16) 0.1231(11) Uani 1 1 d . . .
F5 F 1.0091(3) 0.6213(3) 0.28186(19) 0.1410(12) Uani 1 1 d . . .
F6 F 0.9433(3) 0.6464(3) 0.18222(15) 0.1268(11) Uani 1 1 d . . .

loop_
_atom_site_aniso_label
_atom_site_aniso_U_11
_atom_site_aniso_U_22
_atom_site_aniso_U_33
_atom_site_aniso_U_23
_atom_site_aniso_U_13
_atom_site_aniso_U_12
Fe1 0.0690(3) 0.0619(3) 0.0371(3) -0.0061(2) -0.0116(2) 0.0080(3)
N1 0.0618(15) 0.0464(14) 0.0387(15) -0.0045(11) -0.0117(12) 0.0027(12)
C1 0.0635(19) 0.0501(17) 0.0342(17) -0.0012(13) -0.0139(14) -0.0011(15)
C2 0.069(2) 0.0497(18) 0.044(2) -0.0095(14) -0.0110(16) 0.0134(16)
C3 0.0634(19) 0.0484(18) 0.0409(19) -0.0088(14) -0.0090(15) 0.0122(16)
C4 0.068(2) 0.060(2) 0.049(2) -0.0037(16) -0.0084(17) 0.0009(18)
C5 0.066(2) 0.067(2) 0.069(3) -0.019(2) -0.0167(19) 0.0034(18)
C6 0.073(2) 0.078(2) 0.047(2) -0.0119(19) -0.0175(18) 0.022(2)
C7 0.099(3) 0.068(2) 0.046(2) 0.0036(18) -0.015(2) -0.006(2)
C8 0.088(3) 0.061(2) 0.049(2) -0.0054(17) -0.0164(19) -0.0033(19)
C9 0.108(3) 0.115(4) 0.064(3) -0.021(2) -0.034(2) 0.015(3)
C10 0.0580(18) 0.0468(17) 0.0378(18) 0.0017(13) -0.0114(14) -0.0012(15)
C11 0.062(2) 0.065(2) 0.048(2) -0.0009(16) -0.0168(16) 0.0036(17)
C12 0.091(3) 0.066(2) 0.056(2) -0.0118(18) -0.015(2) 0.025(2)
C13 0.109(3) 0.053(2) 0.060(2) -0.0115(17) -0.027(2) -0.003(2)
C14 0.069(2) 0.057(2) 0.053(2) -0.0053(16) -0.0184(17) -0.0110(17)
C15 0.119(4) 0.081(3) 0.044(2) 0.012(2) -0.010(2) 0.030(3)
C16 0.115(4) 0.092(3) 0.057(3) 0.021(2) -0.016(2) -0.010(3)
C17 0.094(3) 0.118(4) 0.047(2) 0.010(2) 0.003(2) 0.022(3)
C18 0.116(4) 0.110(3) 0.044(2) -0.014(2) -0.026(2) 0.012(3)
C19 0.096(3) 0.116(4) 0.048(2) 0.003(2) -0.024(2) 0.023(3)
O1 0.0613(13) 0.0536(13) 0.0744(18) -0.0037(12) -0.0181(12) -0.0038(11)
O2 0.0649(16) 0.0641(16) 0.130(3) 0.0262(16) -0.0169(15) -0.0096(13)
C27A 0.080(3) 0.064(2) 0.130(4) 0.027(2) -0.048(3) -0.021(2)
O3A 0.058(2) 0.0560(19) 0.092(4) -0.003(3) -0.003(2) 0.0058(17)
C28A 0.098(3) 0.045(2) 0.069(6) -0.002(4) -0.040(4) -0.008(2)
C29A 0.061(3) 0.055(2) 0.179(5) 0.020(3) -0.032(3) 0.008(2)
C30A 0.069(2) 0.063(2) 0.123(4) 0.039(2) 0.000(2) 0.007(2)
C27B 0.080(3) 0.064(2) 0.130(4) 0.027(2) -0.048(3) -0.021(2)
O3B 0.058(2) 0.0560(19) 0.092(4) -0.003(3) -0.003(2) 0.0058(17)
C28B 0.098(3) 0.045(2) 0.069(6) -0.002(4) -0.040(4) -0.008(2)
C29B 0.061(3) 0.055(2) 0.179(5) 0.020(3) -0.032(3) 0.008(2)
C30B 0.069(2) 0.063(2) 0.123(4) 0.039(2) 0.000(2) 0.007(2)
O4 0.0758(16) 0.0629(15) 0.094(2) 0.0309(14) -0.0262(15) -0.0089(13)
O5 0.0637(14) 0.0536(13) 0.0679(17) 0.0138(11) -0.0215(12) -0.0050(11)
O6 0.0600(13) 0.0562(14) 0.0782(18) 0.0136(12) -0.0219(12) -0.0047(11)
O7 0.0536(12) 0.0552(13) 0.0736(17) -0.0093(12) -0.0114(11) 0.0071(11)
O8 0.0602(14) 0.0653(15) 0.0721(17) 0.0070(13) -0.0162(12) -0.0018(12)
C20 0.066(2) 0.121(4) 0.071(3) 0.002(3) -0.018(2) 0.011(2)
C21 0.088(3) 0.160(5) 0.076(3) -0.028(4) -0.037(3) 0.029(4)
C22 0.087(3) 0.122(4) 0.108(5) -0.045(4) -0.041(3) 0.005(3)
C23 0.077(3) 0.084(3) 0.106(4) -0.031(3) -0.033(3) 0.009(2)
C24 0.0509(19) 0.068(2) 0.075(3) -0.017(2) -0.0151(18) 0.0078(18)
C25 0.058(2) 0.054(2) 0.087(3) -0.0046(19) -0.0086(19) -0.0072(17)
C26 0.064(2) 0.063(2) 0.088(3) 0.005(2) -0.008(2) -0.0076(19)
C31 0.0474(18) 0.071(2) 0.069(3) 0.013(2) -0.0087(17) 0.0073(18)
C32 0.076(3) 0.109(3) 0.061(3) 0.029(2) -0.003(2) 0.005(2)
C33 0.097(3) 0.148(5) 0.051(3) 0.000(3) -0.016(2) 0.011(3)
C34 0.096(3) 0.098(3) 0.066(3) -0.007(3) -0.014(2) -0.008(3)
C35 0.073(2) 0.073(2) 0.058(3) -0.0006(19) -0.0094(19) 0.004(2)
C36 0.0483(17) 0.061(2) 0.055(2) 0.0037(17) -0.0072(16) 0.0069(16)
C37 0.0545(18) 0.058(2) 0.062(2) 0.0078(17) -0.0107(16) -0.0055(16)
C38 0.0556(19) 0.070(2) 0.063(2) 0.0115(18) -0.0080(17) -0.0022(17)
C39 0.072(2) 0.054(2) 0.086(3) 0.0208(18) -0.034(2) -0.0174(18)
C40 0.086(3) 0.0513(19) 0.056(2) 0.0044(16) -0.0148(19) -0.0041(19)
C41 0.060(2) 0.052(2) 0.106(3) 0.010(2) -0.002(2) 0.0105(18)
C42 0.058(2) 0.073(2) 0.101(3) 0.022(2) -0.019(2) 0.004(2)
C43 0.0468(18) 0.083(3) 0.066(3) -0.017(2) -0.0163(17) 0.0110(19)
P1 0.0627(6) 0.0543(5) 0.0772(7) -0.0088(5) -0.0110(5) -0.0035(5)
F1 0.0800(15) 0.0919(17) 0.127(2) -0.0300(15) 0.0091(14) -0.0231(13)
F2 0.0762(15) 0.0880(16) 0.156(3) -0.0321(16) 0.0178(15) -0.0206(13)
F3 0.125(2) 0.117(2) 0.171(3) 0.038(2) -0.040(2) 0.0155(19)
F4 0.113(2) 0.130(2) 0.124(2) -0.0670(19) 0.0038(17) -0.0376(17)
F5 0.121(2) 0.117(2) 0.184(3) 0.047(2) -0.039(2) 0.0205(19)
F6 0.145(2) 0.127(2) 0.102(2) -0.0530(18) 0.0128(18) -0.0522(19)

loop_
_atom_type_symbol
_atom_type_description
_atom_type_scat_dispersion_real
_atom_type_scat_dispersion_imag
_atom_type_scat_source
C C 0.0033 0.0016 'International Tables Vol C Tables 4.2.6.8 and 6.1.1.4'
H H 0.0000 0.0000 'International Tables Vol C Tables 4.2.6.8 and 6.1.1.4'
F F 0.0171 0.0103 'International Tables Vol C Tables 4.2.6.8 and 6.1.1.4'
Fe Fe 0.3463 0.8444 'International Tables Vol C Tables 4.2.6.8 and 6.1.1.4'
N N 0.0061 0.0033 'International Tables Vol C Tables 4.2.6.8 and 6.1.1.4'
O O 0.0106 0.0060 'International Tables Vol C Tables 4.2.6.8 and 6.1.1.4'
P P 0.1023 0.0942 'International Tables Vol C Tables 4.2.6.8 and 6.1.1.4'

loop_
_geom_angle_atom_site_label_1
_geom_angle_atom_site_label_2
_geom_angle_atom_site_label_3
_geom_angle
C10 Fe1 C15 105.21(14)
C10 Fe1 C19 121.47(15)
C15 Fe1 C19 40.17(18)
C10 Fe1 C14 40.85(13)
C15 Fe1 C14 119.20(16)
C19 Fe1 C14 105.59(17)
C10 Fe1 C16 120.97(16)
C15 Fe1 C16 40.70(17)
C19 Fe1 C16 67.9(2)
C14 Fe1 C16 155.62(17)
C10 Fe1 C17 158.07(19)
C15 Fe1 C17 68.23(17)
C19 Fe1 C17 67.84(18)
C14 Fe1 C17 160.80(19)
C16 Fe1 C17 40.56(18)
C10 Fe1 C11 41.21(12)
C15 Fe1 C11 123.64(17)
C19 Fe1 C11 159.10(16)
C14 Fe1 C11 68.72(14)
C16 Fe1 C11 108.55(17)
C17 Fe1 C11 123.80(18)
C10 Fe1 C13 68.51(13)
C15 Fe1 C13 155.64(19)
C19 Fe1 C13 121.6(2)
C14 Fe1 C13 40.75(14)
C16 Fe1 C13 162.60(18)
C17 Fe1 C13 126.01(18)
C11 Fe1 C13 68.00(15)
C10 Fe1 C18 158.76(17)
C15 Fe1 C18 67.73(18)
C19 Fe1 C18 40.38(16)
C14 Fe1 C18 123.54(18)
C16 Fe1 C18 67.6(2)
C17 Fe1 C18 39.97(18)
C11 Fe1 C18 159.24(16)
C13 Fe1 C18 109.18(18)
C10 Fe1 C12 68.59(13)
C15 Fe1 C12 161.6(2)
C19 Fe1 C12 157.8(2)
C14 Fe1 C12 68.16(15)
C16 Fe1 C12 126.48(19)
C17 Fe1 C12 110.72(16)
C11 Fe1 C12 40.51(14)
C13 Fe1 C12 39.95(15)
C18 Fe1 C12 124.11(17)
C1 N1 C2 110.7(2)
C1 N1 H1NA 109.5
C2 N1 H1NA 109.5
C1 N1 H1NB 109.5
C2 N1 H1NB 109.5
H1NA N1 H1NB 108.1
N1 C1 C10 112.9(2)
N1 C1 H1A 109.0
C10 C1 H1A 109.0
N1 C1 H1B 109.0
C10 C1 H1B 109.0
H1A C1 H1B 107.8
N1 C2 C3 112.0(2)
N1 C2 H2A 109.2
C3 C2 H2A 109.2
N1 C2 H2B 109.2
C3 C2 H2B 109.2
H2A C2 H2B 107.9
C4 C3 C8 117.7(3)
C4 C3 C2 120.5(3)
C8 C3 C2 121.8(3)
C3 C4 C5 120.7(3)
C3 C4 H4 119.6
C5 C4 H4 119.6
C6 C5 C4 121.1(4)
C6 C5 H5 119.4
C4 C5 H5 119.4
C5 C6 C7 118.1(4)
C5 C6 C9 120.6(4)
C7 C6 C9 121.3(4)
C8 C7 C6 120.6(4)
C8 C7 H7 119.7
C6 C7 H7 119.7
C7 C8 C3 121.7(4)
C7 C8 H8 119.1
C3 C8 H8 119.1
C6 C9 H9A 109.5
C6 C9 H9B 109.5
H9A C9 H9B 109.5
C6 C9 H9C 109.5
H9A C9 H9C 109.5
H9B C9 H9C 109.5
C14 C10 C11 107.8(3)
C14 C10 C1 125.8(3)
C11 C10 C1 126.3(3)
C14 C10 Fe1 69.90(19)
C11 C10 Fe1 70.05(18)
C1 C10 Fe1 122.9(2)
C12 C11 C10 107.5(3)
C12 C11 Fe1 70.1(2)
C10 C11 Fe1 68.74(18)
C12 C11 H11 126.3
C10 C11 H11 126.3
Fe1 C11 H11 126.5
C13 C12 C11 108.5(3)
C13 C12 Fe1 69.7(2)
C11 C12 Fe1 69.4(2)
C13 C12 H12 125.8
C11 C12 H12 125.8
Fe1 C12 H12 126.6
C12 C13 C14 108.6(3)
C12 C13 Fe1 70.3(2)
C14 C13 Fe1 69.2(2)
C12 C13 H13 125.7
C14 C13 H13 125.7
Fe1 C13 H13 126.3
C10 C14 C13 107.7(3)
C10 C14 Fe1 69.25(18)
C13 C14 Fe1 70.0(2)
C10 C14 H14 126.1
C13 C14 H14 126.1
Fe1 C14 H14 126.2
C19 C15 C16 108.0(4)
C19 C15 Fe1 70.0(2)
C16 C15 Fe1 70.0(2)
C19 C15 H15 126.0
C16 C15 H15 126.0
Fe1 C15 H15 125.5
C17 C16 C15 107.6(5)
C17 C16 Fe1 69.8(3)
C15 C16 Fe1 69.3(2)
C17 C16 H16 126.2
C15 C16 H16 126.2
Fe1 C16 H16 126.3
C18 C17 C16 107.9(4)
C18 C17 Fe1 70.2(2)
C16 C17 Fe1 69.7(2)
C18 C17 H17 126.1
C16 C17 H17 126.1
Fe1 C17 H17 125.7
C17 C18 C19 108.4(4)
C17 C18 Fe1 69.9(2)
C19 C18 Fe1 69.4(2)
C17 C18 H18 125.8
C19 C18 H18 125.8
Fe1 C18 H18 126.5
C15 C19 C18 108.2(4)
C15 C19 Fe1 69.8(2)
C18 C19 Fe1 70.2(2)
C15 C19 H19 125.9
C18 C19 H19 125.9
Fe1 C19 H19 125.7
C24 O1 C25 115.6(3)
C26 O2 C27A 114.1(3)
O2 C27A C28A 113.3(4)
O2 C27A H27A 108.9
C28A C27A H27A 108.9
O2 C27A H27B 108.9
C28A C27A H27B 108.9
H27A C27A H27B 107.7
C28A O3A C29A 102.7(3)
O3A C28A C27A 107.3(3)
O3A C28A H28A 110.2
C27A C28A H28A 110.2
O3A C28A H28B 110.2
C27A C28A H28B 110.2
H28A C28A H28B 108.5
O3A C29A C30A 101.6(3)
O3A C29A H29A 111.4
C30A C29A H29A 111.4
O3A C29A H29B 111.4
C30A C29A H29B 111.4
H29A C29A H29B 109.3
O4 C30A C29A 109.0(4)
O4 C30A H30A 109.9
C29A C30A H30A 109.9
O4 C30A H30B 109.9
C29A C30A H30B 109.9
H30A C30A H30B 108.3
C28B O3B C29B 109.6(7)
O3B C28B H28C 108.5
O3B C28B H28D 108.5
H28C C28B H28D 107.5
O3B C29B H29C 107.4
O3B C29B H29D 107.4
H29C C29B H29D 107.0
C31 O4 C30A 118.0(3)
C36 O5 C37 117.3(3)
C38 O6 C39 112.2(3)
C40 O7 C41 112.7(3)
C43 O8 C42 117.2(3)
C43 C20 C21 119.9(5)
C43 C20 H20 120.1
C21 C20 H20 120.1
C22 C21 C20 118.7(5)
C22 C21 H21 120.7
C20 C21 H21 120.7
C23 C22 C21 122.0(5)
C23 C22 H22 119.0
C21 C22 H22 119.0
C22 C23 C24 120.4(5)
C22 C23 H23 119.8
C24 C23 H23 119.8
O1 C24 C23 125.8(4)
O1 C24 C43 115.0(3)
C23 C24 C43 119.2(4)
O1 C25 C26 108.5(3)
O1 C25 H25A 110.0
C26 C25 H25A 110.0
O1 C25 H25B 110.0
C26 C25 H25B 110.0
H25A C25 H25B 108.4
O2 C26 C25 112.7(3)
O2 C26 H26A 109.1
C25 C26 H26A 109.1
O2 C26 H26B 109.1
C25 C26 H26B 109.1
H26A C26 H26B 107.8
O4 C31 C32 126.4(4)
O4 C31 C36 114.8(3)
C32 C31 C36 118.8(4)
C33 C32 C31 120.1(4)
C33 C32 H32 119.9
C31 C32 H32 119.9
C34 C33 C32 120.2(4)
C34 C33 H33 119.9
C32 C33 H33 119.9
C33 C34 C35 120.8(5)
C33 C34 H34 119.6
C35 C34 H34 119.6
C34 C35 C36 120.1(4)
C34 C35 H35 120.0
C36 C35 H35 120.0
O5 C36 C35 124.7(3)
O5 C36 C31 115.3(3)
C35 C36 C31 120.0(4)
O5 C37 C38 107.3(3)
O5 C37 H37A 110.3
C38 C37 H37A 110.3
O5 C37 H37B 110.3
C38 C37 H37B 110.3
H37A C37 H37B 108.5
O6 C38 C37 111.9(3)
O6 C38 H38A 109.2
C37 C38 H38A 109.2
O6 C38 H38B 109.2
C37 C38 H38B 109.2
H38A C38 H38B 107.9
O6 C39 C40 108.9(3)
O6 C39 H39A 109.9
C40 C39 H39A 109.9
O6 C39 H39B 109.9
C40 C39 H39B 109.9
H39A C39 H39B 108.3
O7 C40 C39 108.8(3)
O7 C40 H40A 109.9
C39 C40 H40A 109.9
O7 C40 H40B 109.9
C39 C40 H40B 109.9
H40A C40 H40B 108.3
O7 C41 C42 108.5(3)
O7 C41 H41A 110.0
C42 C41 H41A 110.0
O7 C41 H41B 110.0
C42 C41 H41B 110.0
H41A C41 H41B 108.4
O8 C42 C41 108.3(3)
O8 C42 H42A 110.0
C41 C42 H42A 110.0
O8 C42 H42B 110.0
C41 C42 H42B 110.0
H42A C42 H42B 108.4
O8 C43 C24 116.3(3)
O8 C43 C20 123.9(4)
C24 C43 C20 119.8(4)
F5 P1 F4 93.7(2)
F5 P1 F3 178.94(19)
F4 P1 F3 86.9(2)
F5 P1 F6 88.0(2)
F4 P1 F6 178.18(19)
F3 P1 F6 91.4(2)
F5 P1 F2 90.98(17)
F4 P1 F2 90.61(15)
F3 P1 F2 89.86(17)
F6 P1 F2 90.00(15)
F5 P1 F1 88.60(17)
F4 P1 F1 89.55(14)
F3 P1 F1 90.56(16)
F6 P1 F1 89.84(14)
F2 P1 F1 179.56(17)

loop_
_geom_bond_atom_site_label_1
_geom_bond_atom_site_label_2
_geom_bond_distance
Fe1 C10 2.019(3)
Fe1 C15 2.024(4)
Fe1 C19 2.027(4)
Fe1 C14 2.027(3)
Fe1 C16 2.033(4)
Fe1 C17 2.034(4)
Fe1 C11 2.036(3)
Fe1 C13 2.037(4)
Fe1 C18 2.038(4)
Fe1 C12 2.045(4)
N1 C1 1.492(4)
N1 C2 1.497(4)
N1 H1NA 0.9000
N1 H1NB 0.9000
C1 C10 1.495(4)
C1 H1A 0.9700
C1 H1B 0.9700
C2 C3 1.499(4)
C2 H2A 0.9700
C2 H2B 0.9700
C3 C4 1.373(5)
C3 C8 1.381(5)
C4 C5 1.386(5)
C4 H4 0.9300
C5 C6 1.373(5)
C5 H5 0.9300
C6 C7 1.379(5)
C6 C9 1.504(5)
C7 C8 1.369(5)
C7 H7 0.9300
C8 H8 0.9300
C9 H9A 0.9600
C9 H9B 0.9600
C9 H9C 0.9600
C10 C14 1.412(4)
C10 C11 1.427(4)
C11 C12 1.413(5)
C11 H11 0.9300
C12 C13 1.394(5)
C12 H12 0.9300
C13 C14 1.415(5)
C13 H13 0.9300
C14 H14 0.9300
C15 C19 1.391(6)
C15 C16 1.411(6)
C15 H15 0.9300
C16 C17 1.409(6)
C16 H16 0.9300
C17 C18 1.392(6)
C17 H17 0.9300
C18 C19 1.403(6)
C18 H18 0.9300
C19 H19 0.9300
O1 C24 1.365(4)
O1 C25 1.451(4)
O2 C26 1.413(4)
O2 C27A 1.414(3)
C27A C28A 1.489(3)
C27A H27A 0.9700
C27A H27B 0.9700
O3A C28A 1.441(3)
O3A C29A 1.452(3)
C28A H28A 0.9700
C28A H28B 0.9700
C29A C30A 1.493(3)
C29A H29A 0.9700
C29A H29B 0.9700
C30A O4 1.440(4)
C30A H30A 0.9700
C30A H30B 0.9700
O3B C28B 1.444(3)
O3B C29B 1.452(3)
C28B H28C 0.9700
C28B H28D 0.9700
C29B H29C 0.9700
C29B H29D 0.9700
O4 C31 1.364(5)
O5 C36 1.364(4)
O5 C37 1.433(4)
O6 C38 1.428(4)
O6 C39 1.430(4)
O7 C40 1.408(4)
O7 C41 1.427(4)
O8 C43 1.372(4)
O8 C42 1.429(4)
C20 C43 1.391(5)
C20 C21 1.402(7)
C20 H20 0.9300
C21 C22 1.362(7)
C21 H21 0.9300
C22 C23 1.357(7)
C22 H22 0.9300
C23 C24 1.383(5)
C23 H23 0.9300
C24 C43 1.389(5)
C25 C26 1.480(5)
C25 H25A 0.9700
C25 H25B 0.9700
C26 H26A 0.9700
C26 H26B 0.9700
C31 C32 1.383(5)
C31 C36 1.400(5)
C32 C33 1.382(7)
C32 H32 0.9300
C33 C34 1.359(6)
C33 H33 0.9300
C34 C35 1.367(5)
C34 H34 0.9300
C35 C36 1.372(5)
C35 H35 0.9300
C37 C38 1.487(5)
C37 H37A 0.9700
C37 H37B 0.9700
C38 H38A 0.9700
C38 H38B 0.9700
C39 C40 1.483(5)
C39 H39A 0.9700
C39 H39B 0.9700
C40 H40A 0.9700
C40 H40B 0.9700
C41 C42 1.482(6)
C41 H41A 0.9700
C41 H41B 0.9700
C42 H42A 0.9700
C42 H42B 0.9700
P1 F5 1.549(3)
P1 F4 1.566(3)
P1 F3 1.571(3)
P1 F6 1.574(3)
P1 F2 1.576(2)
P1 F1 1.583(2)

loop_
_geom_hbond_atom_site_label_D
_geom_hbond_atom_site_label_H
_geom_hbond_atom_site_label_A
_geom_hbond_distance_DH
_geom_hbond_distance_HA
_geom_hbond_distance_DA
_geom_hbond_angle_DHA
N1 H1NA O7 0.90 2.22 3.057(3) 154.9
N1 H1NA O6 0.90 2.33 3.001(3) 131.1
N1 H1NB O1 0.90 2.43 3.296(4) 161.2
N1 H1NB O8 0.90 2.48 3.132(3) 129.3
C1 H1A O5 0.97 2.53 3.483(4) 165.8
C1 H1A O4 0.97 2.80 3.566(4) 136.9
C1 H1B O2 0.97 2.37 3.211(4) 145.0
C1 H1B O3A 0.97 2.82 3.594(6) 137.4
C1 H1B O3B 0.97 2.92 3.580(7) 126.1

loop_
_geom_torsion_atom_site_label_1
_geom_torsion_atom_site_label_2
_geom_torsion_atom_site_label_3
_geom_torsion_atom_site_label_4
_geom_torsion
C2 N1 C1 C10 172.2(3)
C1 N1 C2 C3 168.4(3)
N1 C2 C3 C4 -107.6(3)
N1 C2 C3 C8 71.9(4)
C8 C3 C4 C5 0.9(5)
C2 C3 C4 C5 -179.6(3)
C3 C4 C5 C6 -1.0(5)
C4 C5 C6 C7 0.5(5)
C4 C5 C6 C9 -179.3(3)
C5 C6 C7 C8 0.2(5)
C9 C6 C7 C8 180.0(3)
C6 C7 C8 C3 -0.3(5)
C4 C3 C8 C7 -0.3(5)
C2 C3 C8 C7 -179.7(3)
N1 C1 C10 C14 -116.1(3)
N1 C1 C10 C11 67.7(4)
N1 C1 C10 Fe1 156.0(2)
C15 Fe1 C10 C14 -117.3(2)
C19 Fe1 C10 C14 -76.9(3)
C16 Fe1 C10 C14 -158.4(2)
C17 Fe1 C10 C14 173.4(4)
C11 Fe1 C10 C14 118.6(3)
C13 Fe1 C10 C14 37.9(2)
C18 Fe1 C10 C14 -49.9(5)
C12 Fe1 C10 C14 80.9(2)
C15 Fe1 C10 C11 124.1(2)
C19 Fe1 C10 C11 164.5(2)
C14 Fe1 C10 C11 -118.6(3)
C16 Fe1 C10 C11 83.0(3)
C17 Fe1 C10 C11 54.9(5)
C13 Fe1 C10 C11 -80.7(2)
C18 Fe1 C10 C11 -168.5(4)
C12 Fe1 C10 C11 -37.6(2)
C15 Fe1 C10 C1 3.1(3)
C19 Fe1 C10 C1 43.5(3)
C14 Fe1 C10 C1 120.4(3)
C16 Fe1 C10 C1 -38.0(3)
C17 Fe1 C10 C1 -66.2(5)
C11 Fe1 C10 C1 -121.0(4)
C13 Fe1 C10 C1 158.3(3)
C18 Fe1 C10 C1 70.5(5)
C12 Fe1 C10 C1 -158.7(3)
C14 C10 C11 C12 -0.4(4)
C1 C10 C11 C12 176.4(3)
Fe1 C10 C11 C12 59.6(2)
C14 C10 C11 Fe1 -60.0(2)
C1 C10 C11 Fe1 116.8(3)
C10 Fe1 C11 C12 -118.9(3)
C15 Fe1 C11 C12 167.4(2)
C19 Fe1 C11 C12 -158.7(5)
C14 Fe1 C11 C12 -80.9(2)
C16 Fe1 C11 C12 124.9(3)
C17 Fe1 C11 C12 82.6(3)
C13 Fe1 C11 C12 -36.9(2)
C18 Fe1 C11 C12 49.3(6)
C15 Fe1 C11 C10 -73.6(3)
C19 Fe1 C11 C10 -39.7(6)
C14 Fe1 C11 C10 38.05(18)
C16 Fe1 C11 C10 -116.1(2)
C17 Fe1 C11 C10 -158.4(2)
C13 Fe1 C11 C10 82.0(2)
C18 Fe1 C11 C10 168.2(5)
C12 Fe1 C11 C10 118.9(3)
C10 C11 C12 C13 0.2(4)
Fe1 C11 C12 C13 59.0(3)
C10 C11 C12 Fe1 -58.8(2)
C10 Fe1 C12 C13 -81.7(2)
C15 Fe1 C12 C13 -155.0(4)
C19 Fe1 C12 C13 39.9(5)
C14 Fe1 C12 C13 -37.6(2)
C16 Fe1 C12 C13 164.9(2)
C17 Fe1 C12 C13 121.8(3)
C11 Fe1 C12 C13 -119.9(3)
C18 Fe1 C12 C13 79.0(3)
C10 Fe1 C12 C11 38.3(2)
C15 Fe1 C12 C11 -35.1(6)
C19 Fe1 C12 C11 159.9(4)
C14 Fe1 C12 C11 82.4(2)
C16 Fe1 C12 C11 -75.2(3)
C17 Fe1 C12 C11 -118.2(3)
C13 Fe1 C12 C11 119.9(3)
C18 Fe1 C12 C11 -161.0(2)
C11 C12 C13 C14 0.0(4)
Fe1 C12 C13 C14 58.8(3)
C11 C12 C13 Fe1 -58.8(3)
C10 Fe1 C13 C12 81.9(2)
C15 Fe1 C13 C12 161.2(4)
C19 Fe1 C13 C12 -163.5(2)
C14 Fe1 C13 C12 119.9(3)
C16 Fe1 C13 C12 -44.5(7)
C17 Fe1 C13 C12 -79.2(3)
C11 Fe1 C13 C12 37.4(2)
C18 Fe1 C13 C12 -120.6(2)
C10 Fe1 C13 C14 -38.0(2)
C15 Fe1 C13 C14 41.3(5)
C19 Fe1 C13 C14 76.7(3)
C16 Fe1 C13 C14 -164.3(5)
C17 Fe1 C13 C14 160.9(2)
C11 Fe1 C13 C14 -82.5(2)
C18 Fe1 C13 C14 119.5(2)
C12 Fe1 C13 C14 -119.9(3)
C11 C10 C14 C13 0.4(4)
C1 C10 C14 C13 -176.4(3)
Fe1 C10 C14 C13 -59.7(2)
C11 C10 C14 Fe1 60.1(2)
C1 C10 C14 Fe1 -116.7(3)
C12 C13 C14 C10 -0.3(4)
Fe1 C13 C14 C10 59.2(2)
C12 C13 C14 Fe1 -59.5(3)
C15 Fe1 C14 C10 79.2(2)
C19 Fe1 C14 C10 120.4(2)
C16 Fe1 C14 C10 49.8(5)
C17 Fe1 C14 C10 -172.5(4)
C11 Fe1 C14 C10 -38.38(18)
C13 Fe1 C14 C10 -119.0(3)
C18 Fe1 C14 C10 160.6(2)
C12 Fe1 C14 C10 -82.1(2)
C10 Fe1 C14 C13 119.0(3)
C15 Fe1 C14 C13 -161.8(3)
C19 Fe1 C14 C13 -120.7(3)
C16 Fe1 C14 C13 168.7(4)
C17 Fe1 C14 C13 -53.6(6)
C11 Fe1 C14 C13 80.6(2)
C18 Fe1 C14 C13 -80.5(3)
C12 Fe1 C14 C13 36.9(2)
C10 Fe1 C15 C19 121.1(2)
C14 Fe1 C15 C19 79.4(3)
C16 Fe1 C15 C19 -118.8(4)
C17 Fe1 C15 C19 -81.0(3)
C11 Fe1 C15 C19 162.0(2)
C13 Fe1 C15 C19 49.8(5)
C18 Fe1 C15 C19 -37.7(3)
C12 Fe1 C15 C19 -171.3(4)
C10 Fe1 C15 C16 -120.1(3)
C19 Fe1 C15 C16 118.8(4)
C14 Fe1 C15 C16 -161.9(3)
C17 Fe1 C15 C16 37.8(3)
C11 Fe1 C15 C16 -79.2(3)
C13 Fe1 C15 C16 168.6(3)
C18 Fe1 C15 C16 81.1(3)
C12 Fe1 C15 C16 -52.5(6)
C19 C15 C16 C17 0.5(4)
Fe1 C15 C16 C17 -59.5(3)
C19 C15 C16 Fe1 60.0(3)
C10 Fe1 C16 C17 -164.3(3)
C15 Fe1 C16 C17 118.9(4)
C19 Fe1 C16 C17 81.3(3)
C14 Fe1 C16 C17 160.1(4)
C11 Fe1 C16 C17 -120.7(3)
C13 Fe1 C16 C17 -45.2(7)
C18 Fe1 C16 C17 37.5(3)
C12 Fe1 C16 C17 -79.2(3)
C10 Fe1 C16 C15 76.8(3)
C19 Fe1 C16 C15 -37.6(2)
C14 Fe1 C16 C15 41.2(5)
C17 Fe1 C16 C15 -118.9(4)
C11 Fe1 C16 C15 120.4(3)
C13 Fe1 C16 C15 -164.1(5)
C18 Fe1 C16 C15 -81.4(3)
C12 Fe1 C16 C15 161.9(2)
C15 C16 C17 C18 -0.8(5)
Fe1 C16 C17 C18 -60.0(3)
C15 C16 C17 Fe1 59.2(3)
C10 Fe1 C17 C18 157.2(3)
C15 Fe1 C17 C18 80.9(3)
C19 Fe1 C17 C18 37.4(3)
C14 Fe1 C17 C18 -35.9(6)
C16 Fe1 C17 C18 118.8(4)
C11 Fe1 C17 C18 -162.4(3)
C13 Fe1 C17 C18 -76.4(3)
C12 Fe1 C17 C18 -118.8(3)
C10 Fe1 C17 C16 38.4(5)
C15 Fe1 C17 C16 -37.9(3)
C19 Fe1 C17 C16 -81.4(3)
C14 Fe1 C17 C16 -154.7(4)
C11 Fe1 C17 C16 78.9(3)
C13 Fe1 C17 C16 164.8(3)
C18 Fe1 C17 C16 -118.8(4)
C12 Fe1 C17 C16 122.4(3)
C16 C17 C18 C19 0.8(5)
Fe1 C17 C18 C19 -58.9(3)
C16 C17 C18 Fe1 59.7(3)
C10 Fe1 C18 C17 -156.5(4)
C15 Fe1 C18 C17 -82.2(3)
C19 Fe1 C18 C17 -119.8(4)
C14 Fe1 C18 C17 166.6(3)
C16 Fe1 C18 C17 -38.1(3)
C11 Fe1 C18 C17 45.3(6)
C13 Fe1 C18 C17 123.6(3)
C12 Fe1 C18 C17 81.8(3)
C10 Fe1 C18 C19 -36.7(6)
C15 Fe1 C18 C19 37.5(3)
C14 Fe1 C18 C19 -73.6(3)
C16 Fe1 C18 C19 81.7(3)
C17 Fe1 C18 C19 119.8(4)
C11 Fe1 C18 C19 165.0(4)
C13 Fe1 C18 C19 -116.6(3)
C12 Fe1 C18 C19 -158.5(3)
C16 C15 C19 C18 0.0(5)
Fe1 C15 C19 C18 60.0(3)
C16 C15 C19 Fe1 -60.0(3)
C17 C18 C19 C15 -0.5(5)
Fe1 C18 C19 C15 -59.7(3)
C17 C18 C19 Fe1 59.2(3)
C10 Fe1 C19 C15 -75.6(3)
C14 Fe1 C19 C15 -117.0(3)
C16 Fe1 C19 C15 38.1(2)
C17 Fe1 C19 C15 82.0(3)
C11 Fe1 C19 C15 -46.1(6)
C13 Fe1 C19 C15 -158.3(2)
C18 Fe1 C19 C15 119.1(4)
C12 Fe1 C19 C15 172.8(4)
C10 Fe1 C19 C18 165.3(3)
C15 Fe1 C19 C18 -119.1(4)
C14 Fe1 C19 C18 123.9(3)
C16 Fe1 C19 C18 -81.0(3)
C17 Fe1 C19 C18 -37.0(3)
C11 Fe1 C19 C18 -165.1(4)
C13 Fe1 C19 C18 82.6(3)
C12 Fe1 C19 C18 53.7(6)
C26 O2 C27A C28A 171.2(4)
C29A O3A C28A C27A 179.8(6)
O2 C27A C28A O3A 56.7(8)
C28A O3A C29A C30A -171.7(6)
O3A C29A C30A O4 -77.9(6)
C29A C30A O4 C31 -179.4(3)
C43 C20 C21 C22 0.5(6)
C20 C21 C22 C23 -0.2(7)
C21 C22 C23 C24 -0.3(7)
C25 O1 C24 C23 -8.7(4)
C25 O1 C24 C43 171.2(3)
C22 C23 C24 O1 -179.5(3)
C22 C23 C24 C43 0.6(5)
C24 O1 C25 C26 -178.2(3)
C27A O2 C26 C25 -96.9(4)
O1 C25 C26 O2 -70.6(3)
C30A O4 C31 C32 -11.3(5)
C30A O4 C31 C36 168.8(3)
O4 C31 C32 C33 180.0(3)
C36 C31 C32 C33 -0.1(5)
C31 C32 C33 C34 0.3(6)
C32 C33 C34 C35 -0.4(7)
C33 C34 C35 C36 0.2(6)
C37 O5 C36 C35 10.9(4)
C37 O5 C36 C31 -168.5(3)
C34 C35 C36 O5 -179.4(3)
C34 C35 C36 C31 0.0(5)
O4 C31 C36 O5 -0.7(4)
C32 C31 C36 O5 179.3(3)
O4 C31 C36 C35 179.8(3)
C32 C31 C36 C35 -0.1(5)
C36 O5 C37 C38 179.8(2)
C39 O6 C38 C37 89.0(3)
O5 C37 C38 O6 72.1(3)
C38 O6 C39 C40 -168.2(3)
C41 O7 C40 C39 -169.8(3)
O6 C39 C40 O7 -57.4(4)
C40 O7 C41 C42 175.1(3)
C43 O8 C42 C41 175.4(3)
O7 C41 C42 O8 74.4(4)
C42 O8 C43 C24 -168.7(3)
C42 O8 C43 C20 11.0(4)
O1 C24 C43 O8 -0.6(4)
C23 C24 C43 O8 179.3(3)
O1 C24 C43 C20 179.8(3)
C23 C24 C43 C20 -0.4(5)
C21 C20 C43 O8 -179.8(3)
C21 C20 C43 C24 -0.2(5)
